data_7010047
loop_
_publ_author_name
'Batsanov, Andrei S.'
'Eva, Pauline A.'
'Fox, Mark A.'
'Howard, Judith A. K.'
'Hughes, Andrew K.'
'Johnson, Andrew L.'
'Martin, Aileen M.'
'Wade, Ken'

_publ_section_title
;
 First structural characterisation of a 2,1,12-MC2B9 metallacarborane,
 [2,2,2-(NMe2)3-closo-2,1,12-TaC2B9H11]. Trends in boron NMR shifts on
 replacing a {BH} vertex with a metal {MLn} vertex in icosahedral
 carboranes
;
_journal_issue 20
_journal_name_full 'Journal of the Chemical Society, Dalton Transactions'
_journal_page_first 3519
_journal_paper_doi 10.1039/b005294i
_journal_year 2000
_chemical_formula_sum 'C8 H29 B9 N3 Ta'
_chemical_formula_weight 445.58
_chemical_name_systematic
; 
 2,2,2-tris(dimethylamido)-closo-2,1,7-tantalacarborane   
;
_space_group_IT_number 62
_symmetry_cell_setting orthorhombic
_symmetry_space_group_name_Hall '-P 2ac 2n'
_symmetry_space_group_name_H-M 'P n m a'
_atom_sites_solution_hydrogens geom
_atom_sites_solution_primary direct
_atom_sites_solution_secondary difmap
_audit_creation_method SHELXL-97
_cell_angle_alpha 90.00
_cell_angle_beta 90.00
_cell_angle_gamma 90.00
_cell_formula_units_Z 4
_cell_length_a 10.538(1)
_cell_length_b 12.001(1)
_cell_length_c 14.136(2)
_cell_measurement_reflns_used 986
_cell_measurement_temperature 120(2)
_cell_measurement_theta_max 23
_cell_measurement_theta_min 12
_cell_volume 1787.7(3)
_computing_cell_refinement 'Bruker SMART'
_computing_data_collection 'Bruker SMART'
_computing_data_reduction 'Bruker SHELXTL'
_computing_molecular_graphics 'Bruker SHELXTL'
_computing_publication_material 'Bruker SHELXTL'
_computing_structure_refinement 'SHELXL-97 (Sheldrick, 1997)'
_computing_structure_solution 'SHELXS-97 (Sheldrick, 1990)'
_diffrn_ambient_temperature 120(2)
_diffrn_detector_area_resol_mean 8
_diffrn_measured_fraction_theta_full 0.994
_diffrn_measured_fraction_theta_max 0.994
_diffrn_measurement_device_type 'SMART 1K CCD area detector'
_diffrn_measurement_method '\w scans'
_diffrn_radiation_monochromator graphite
_diffrn_radiation_source 'fine-focus sealed tube'
_diffrn_radiation_type MoK\a
_diffrn_radiation_wavelength 0.71073
_diffrn_reflns_av_R_equivalents 0.0570
_diffrn_reflns_av_sigmaI/netI 0.0248
_diffrn_reflns_limit_h_max 14
_diffrn_reflns_limit_h_min -14
_diffrn_reflns_limit_k_max 16
_diffrn_reflns_limit_k_min -16
_diffrn_reflns_limit_l_max 19
_diffrn_reflns_limit_l_min -16
_diffrn_reflns_number 16808
_diffrn_reflns_theta_full 29.17
_diffrn_reflns_theta_max 29.17
_diffrn_reflns_theta_min 2.23
_diffrn_standards_decay_% 0
_exptl_absorpt_coefficient_mu 6.137
_exptl_absorpt_correction_T_max 0.3568
_exptl_absorpt_correction_T_min 0.2341
_exptl_absorpt_correction_type multi-scan
_exptl_absorpt_process_details 'SADABS (G.M.Sheldrick, 1998), R(int)=0.144 before correction'
_exptl_crystal_colour 'light yellow'
_exptl_crystal_density_diffrn 1.656
_exptl_crystal_density_method 'not measured'
_exptl_crystal_description block
_exptl_crystal_F_000 864
_exptl_crystal_size_max 0.33
_exptl_crystal_size_mid 0.25
_exptl_crystal_size_min 0.22
_refine_diff_density_max 4.282
_refine_diff_density_min -5.977
_refine_diff_density_rms 0.289
_refine_ls_extinction_method none
_refine_ls_goodness_of_fit_ref 1.320
_refine_ls_hydrogen_treatment constr
_refine_ls_matrix_type full
_refine_ls_number_parameters 112
_refine_ls_number_reflns 2517
_refine_ls_number_restraints 0
_refine_ls_restrained_S_all 1.320
_refine_ls_R_factor_all 0.0554
_refine_ls_R_factor_gt 0.0524
_refine_ls_shift/su_max 0.005
_refine_ls_shift/su_mean 0.001
_refine_ls_structure_factor_coef Fsqd
_refine_ls_weighting_details 'calc w=1/[\s^2^(Fo^2^)+(0.0242P)^2^+42.6501P] where P=(Fo^2^+2Fc^2^)/3'
_refine_ls_weighting_scheme calc
_refine_ls_wR_factor_gt 0.1364
_refine_ls_wR_factor_ref 0.1377
_reflns_number_gt 2353
_reflns_number_total 2517
_reflns_threshold_expression I>2\s(I)
_cod_data_source_file b005294i.txt
_cod_data_source_block 2
_cod_depositor_comments
;
The following automatic conversions were performed:
'_symmetry_cell_setting' value 'Orthorhombic' changed to 'orthorhombic'
according to '/home/saulius/struct/CIF-dictionaries/cif_core.dic'
dictionary named 'cif_core.dic' version 2.4.1 from 2010-06-29.

Automatic conversion script
Id: cif_fix_enum 1527 2010-12-29 10:47:43Z saulius 
;
_cod_original_cell_volume 1787.7(5)
_cod_original_sg_symbol_H-M Pnma
_cod_database_code 7010047

loop_
_symmetry_equiv_pos_as_xyz
'x, y, z'
'-x+1/2, -y, z+1/2'
'-x, y+1/2, -z'
'x+1/2, -y+1/2, -z+1/2'
'-x, -y, -z'
'x-1/2, y, -z-1/2'
'x, -y-1/2, z'
'-x-1/2, y-1/2, z-1/2'

loop_
_atom_site_label
_atom_site_type_symbol
_atom_site_fract_x
_atom_site_fract_y
_atom_site_fract_z
_atom_site_U_iso_or_equiv
_atom_site_adp_type
_atom_site_occupancy
_atom_site_symmetry_multiplicity
_atom_site_calc_flag
_atom_site_refinement_flags
_atom_site_disorder_assembly
_atom_site_disorder_group
Ta2 Ta 0.21579(4) 0.2500 0.43065(3) 0.01676(15) Uani 1 2 d S . .
C1 C 0.3950(7) 0.1388(7) 0.4970(6) 0.0178(14) Uani 1 1 d . . .
H1 H 0.3829 0.0571 0.4599 0.027 Uiso 1 1 d R . .
B3 B 0.2931(8) 0.1752(8) 0.5840(6) 0.0188(16) Uani 1 1 d . . .
H3 H 0.2115 0.1239 0.6103 0.028 Uiso 1 1 d R . .
B4 B 0.4510(8) 0.1302(8) 0.6101(7) 0.0208(18) Uani 1 1 d . . .
H4 H 0.4694 0.0501 0.6482 0.031 Uiso 1 1 d R . .
B5 B 0.5502(8) 0.1770(8) 0.5156(7) 0.0183(16) Uani 1 1 d . . .
H5 H 0.6348 0.1280 0.4916 0.027 Uiso 1 1 d R . .
B6 B 0.4478(11) 0.2500 0.4367(9) 0.017(2) Uani 1 2 d S . .
H6 H 0.4687 0.2500 0.3590 0.025 Uiso 1 2 d SR . .
B7 B 0.3881(12) 0.2500 0.6670(9) 0.022(3) Uani 1 2 d S . .
H7 H 0.3661 0.2500 0.7445 0.032 Uiso 1 2 d SR . .
B8 B 0.5500(11) 0.2500 0.6245(9) 0.018(2) Uani 1 2 d S . .
H8 H 0.6342 0.2500 0.6729 0.028 Uiso 1 2 d SR . .
N1 N 0.0447(13) 0.2151(11) 0.4823(10) 0.023(3) Uiso 0.50 1 d P . .
N2 N 0.2109(14) 0.1385(13) 0.3262(11) 0.021(3) Uiso 0.50 1 d P . .
N3 N 0.1755(14) 0.3819(13) 0.3625(11) 0.022(3) Uiso 0.50 1 d P . .
C13 C -0.0060(16) 0.2240(13) 0.5795(11) 0.027(4) Uiso 0.50 1 d P . .
H131 H -0.0936 0.2019 0.5803 0.040 Uiso 0.50 1 d PR . .
H132 H 0.0422 0.1754 0.6197 0.040 Uiso 0.50 1 d PR . .
H133 H 0.0013 0.2992 0.6020 0.040 Uiso 0.50 1 d PR . .
C14 C -0.0507(16) 0.159(2) 0.4224(15) 0.042(6) Uani 0.50 1 d P . .
H141 H -0.1268 0.1498 0.4589 0.064 Uiso 0.50 1 d PR . .
H142 H -0.0681 0.2053 0.3686 0.064 Uiso 0.50 1 d PR . .
H143 H -0.0212 0.0875 0.4014 0.064 Uiso 0.50 1 d PR . .
C15 C 0.2206(19) 0.0149(17) 0.3373(14) 0.030(4) Uiso 0.50 1 d P . .
H151 H 0.2160 -0.0192 0.2760 0.045 Uiso 0.50 1 d PR . .
H152 H 0.2994 -0.0049 0.3670 0.045 Uiso 0.50 1 d PR . .
H153 H 0.1512 -0.0107 0.3755 0.045 Uiso 0.50 1 d PR . .
C16 C 0.2143(17) 0.1658(19) 0.2255(13) 0.032(4) Uani 0.50 1 d P . .
H161 H 0.2107 0.0997 0.1872 0.048 Uiso 0.50 1 d PR . .
H162 H 0.1434 0.2129 0.2106 0.048 Uiso 0.50 1 d PR . .
H163 H 0.2919 0.2049 0.2129 0.048 Uiso 0.50 1 d PR . .
C17 C 0.2645(18) 0.4501(17) 0.3043(14) 0.029(4) Uiso 0.50 1 d P . .
H171 H 0.2208 0.5118 0.2759 0.044 Uiso 0.50 1 d PR . .
H172 H 0.3290 0.4775 0.3463 0.044 Uiso 0.50 1 d PR . .
H173 H 0.3030 0.4055 0.2558 0.044 Uiso 0.50 1 d PR . .
C18 C 0.0540(19) 0.442(2) 0.366(2) 0.050(7) Uani 0.50 1 d P . .
H181 H 0.0521 0.5060 0.3251 0.075 Uiso 0.50 1 d PR . .
H182 H -0.0147 0.3932 0.3504 0.075 Uiso 0.50 1 d PR . .
H183 H 0.0455 0.4663 0.4306 0.075 Uiso 0.50 1 d PR . .

loop_
_atom_site_aniso_label
_atom_site_aniso_U_11
_atom_site_aniso_U_22
_atom_site_aniso_U_33
_atom_site_aniso_U_23
_atom_site_aniso_U_13
_atom_site_aniso_U_12
Ta2 0.0114(2) 0.0210(2) 0.0178(2) 0.000 -0.00097(16) 0.000
C1 0.015(3) 0.020(4) 0.019(3) 0.002(3) -0.001(3) 0.000(3)
B3 0.015(3) 0.026(4) 0.016(4) 0.003(3) -0.002(3) 0.001(3)
B4 0.017(4) 0.022(4) 0.023(4) 0.006(4) -0.001(3) 0.000(3)
B5 0.012(3) 0.020(4) 0.023(4) -0.002(3) 0.000(3) 0.001(3)
B6 0.016(5) 0.013(5) 0.020(6) 0.000 0.003(5) 0.000
B7 0.017(6) 0.031(7) 0.016(6) 0.000 -0.003(5) 0.000
B8 0.013(5) 0.023(6) 0.019(6) 0.000 -0.001(4) 0.000
C14 0.012(7) 0.083(17) 0.032(10) -0.014(11) -0.002(7) -0.010(9)
C16 0.022(8) 0.047(12) 0.026(9) 0.006(8) 0.001(7) 0.006(8)
C18 0.025(9) 0.049(14) 0.076(17) 0.038(13) 0.007(10) 0.010(9)

loop_
_atom_type_symbol
_atom_type_description
_atom_type_scat_dispersion_real
_atom_type_scat_dispersion_imag
_atom_type_scat_source
C C 0.0033 0.0016 'International Tables Vol C Tables 4.2.6.8 and 6.1.1.4'
H H 0.0000 0.0000 'International Tables Vol C Tables 4.2.6.8 and 6.1.1.4'
B B 0.0013 0.0007 'International Tables Vol C Tables 4.2.6.8 and 6.1.1.4'
N N 0.0061 0.0033 'International Tables Vol C Tables 4.2.6.8 and 6.1.1.4'
Ta Ta -0.7052 6.5227 'International Tables Vol C Tables 4.2.6.8 and 6.1.1.4'

loop_
_geom_angle_atom_site_label_1
_geom_angle_atom_site_label_2
_geom_angle_atom_site_label_3
_geom_angle
_geom_angle_site_symmetry_1
_geom_angle_site_symmetry_3
_geom_angle_publ_flag
N3 Ta2 N1 99.2(6) . . ?
N3 Ta2 N2 100.2(7) . . ?
N1 Ta2 N2 96.2(6) . . ?
N3 Ta2 B6 103.9(5) . . ?
N1 Ta2 B6 153.2(5) . . ?
N2 Ta2 B6 93.0(5) . . ?
N3 Ta2 B3 144.8(5) . . ?
N1 Ta2 B3 84.3(5) . . ?
N2 Ta2 B3 114.3(5) . . ?
B6 Ta2 B3 69.0(3) . . ?
B3 Ta2 B3 42.4(5) 7_565 . ?
B6 Ta2 C1 39.7(3) . 7_565 ?
N3 Ta2 C1 143.6(5) . . ?
N1 Ta2 C1 115.8(4) . . ?
N2 Ta2 C1 86.5(5) . . ?
B6 Ta2 C1 39.7(3) . . ?
B3 Ta2 C1 67.5(3) 7_565 . ?
B3 Ta2 C1 39.7(3) . . ?
C1 Ta2 C1 64.7(4) 7_565 . ?
B6 C1 B3 112.1(7) . . ?
B6 C1 B4 114.1(7) . . ?
B3 C1 B4 63.5(5) . . ?
B6 C1 B5 63.2(6) . . ?
B3 C1 B5 115.1(6) . . ?
B4 C1 B5 62.8(5) . . ?
B6 C1 Ta2 68.6(5) . . ?
B3 C1 Ta2 69.8(4) . . ?
B4 C1 Ta2 130.2(5) . . ?
B5 C1 Ta2 129.4(5) . . ?
C1 B3 B7 104.6(7) . . ?
C1 B3 B4 58.8(5) . . ?
B7 B3 B4 59.6(5) . . ?
C1 B3 B3 104.9(4) . 7_565 ?
B7 B3 B3 59.8(4) . 7_565 ?
B4 B3 B3 107.5(4) . 7_565 ?
C1 B3 Ta2 70.5(4) . . ?
B7 B3 Ta2 125.1(5) . . ?
B4 B3 Ta2 126.5(5) . . ?
B3 B3 Ta2 68.8(2) 7_565 . ?
C1 B4 B7 104.2(7) . . ?
C1 B4 B5 58.9(5) . . ?
B7 B4 B5 107.6(7) . . ?
C1 B4 B8 105.1(7) . . ?
B7 B4 B8 61.0(6) . . ?
B5 B4 B8 59.4(6) . . ?
C1 B4 B3 57.8(5) . . ?
B7 B4 B3 60.1(6) . . ?
B5 B4 B3 107.2(6) . . ?
B8 B4 B3 108.9(7) . . ?
C1 B5 B5 105.5(4) . 7_565 ?
C1 B5 B8 105.3(7) . . ?
B5 B5 B8 60.4(4) 7_565 . ?
C1 B5 B4 58.3(5) . . ?
B5 B5 B4 108.3(4) 7_565 . ?
B8 B5 B4 60.3(5) . . ?
C1 B5 B6 57.2(5) . . ?
B5 B5 B6 60.6(4) 7_565 . ?
B8 B5 B6 107.5(6) . . ?
B4 B5 B6 105.6(6) . . ?
C1 B6 C1 105.3(9) . 7_565 ?
C1 B6 B5 105.9(8) . 7_565 ?
C1 B6 B5 59.5(5) 7_565 7_565 ?
C1 B6 B5 59.5(5) . . ?
B5 B6 B5 58.9(7) 7_565 . ?
C1 B6 Ta2 71.7(5) . . ?
B5 B6 Ta2 128.8(6) . . ?
B4 B7 B4 108.1(9) . 7_565 ?
B4 B7 B3 60.3(5) . . ?
B4 B7 B3 108.7(8) 7_565 . ?
B4 B7 B3 60.3(5) 7_565 7_565 ?
B3 B7 B3 60.4(7) . 7_565 ?
B4 B7 B8 59.8(5) . . ?
B4 B7 B8 59.8(5) 7_565 . ?
B3 B7 B8 108.1(8) . . ?
B5 B8 B5 59.3(7) . 7_565 ?
B5 B8 B4 60.3(5) . . ?
B5 B8 B4 107.4(8) 7_565 . ?
B4 B8 B4 107.1(9) . 7_565 ?
B5 B8 B7 106.9(7) . . ?
B4 B8 B7 59.2(5) . . ?
C14 N1 C13 108.6(13) . . ?
C14 N1 Ta2 120.1(11) . . ?
C13 N1 Ta2 130.8(11) . . ?
C16 N2 C15 108.8(15) . . ?
C16 N2 Ta2 124.8(13) . . ?
C15 N2 Ta2 125.9(12) . . ?
C18 N3 C17 107.2(15) . . ?
C18 N3 Ta2 125.9(13) . . ?
C17 N3 Ta2 126.5(12) . . ?

loop_
_geom_bond_atom_site_label_1
_geom_bond_atom_site_label_2
_geom_bond_distance
_geom_bond_site_symmetry_2
_geom_bond_publ_flag
Ta2 N3 1.902(15) . ?
Ta2 N1 1.990(14) . ?
Ta2 N2 1.994(15) . ?
Ta2 B6 2.447(12) . ?
Ta2 B3 2.484(9) . ?
Ta2 C1 2.495(8) . ?
C1 B6 1.678(11) . ?
C1 B3 1.691(12) . ?
C1 B4 1.709(12) . ?
C1 B5 1.719(12) . ?
B3 B7 1.785(14) . ?
B3 B4 1.788(13) . ?
B3 B3 1.80(2) 7_565 ?
B4 B7 1.775(13) . ?
B4 B5 1.787(13) . ?
B4 B8 1.787(12) . ?
B5 B5 1.752(19) 7_565 ?
B5 B8 1.771(15) . ?
B5 B6 1.782(15) . ?
B7 B8 1.808(18) . ?
N1 C14 1.48(2) . ?
N1 C13 1.48(2) . ?
N2 C16 1.46(2) . ?
N2 C15 1.50(2) . ?
N3 C18 1.47(2) . ?
N3 C17 1.49(2) . ?
